data_7103280
loop_
_publ_author_name
'Chomitz, Wayne A'
'Arnold, John'

_publ_section_title
;
 Reactivity of a Co(i) [N(2)P(2)] complex with azides: evidence for a
 transient Co(iii) imido species.
;
_journal_issue 31
_journal_name_full 'Chemical communications (Cambridge, England)'
_journal_page_first 3648
_journal_page_last 3650
_journal_paper_doi 10.1039/b804754e
_journal_year 2008
_chemical_formula_moiety 'C34 H62 Co N4 P2 Si'
_chemical_formula_sum 'C34 H62 Co N4 P2 Si'
_chemical_formula_weight 675.84
_chemical_name_systematic
;
?
;
_space_group_IT_number 14
_symmetry_cell_setting monoclinic
_symmetry_space_group_name_Hall '-P 2yn'
_symmetry_space_group_name_H-M 'P 1 21/n 1'
_atom_sites_solution_hydrogens geom
_atom_sites_solution_primary direct
_atom_sites_solution_secondary difmap
_audit_creation_method SHELXL-97
_cell_angle_alpha 90.00
_cell_angle_beta 93.105(4)
_cell_angle_gamma 90.00
_cell_formula_units_Z 4
_cell_length_a 11.044(3)
_cell_length_b 14.324(4)
_cell_length_c 23.454(6)
_cell_measurement_reflns_used 3181
_cell_measurement_temperature 167(2)
_cell_measurement_theta_max 24.2
_cell_measurement_theta_min 2.2
_cell_volume 3704.7(16)
_computing_cell_refinement 'Bruker SAINT v7.07'
_computing_data_collection 'Bruker SMART v5.631'
_computing_data_reduction 'Bruker SAINT v7.07'
_computing_structure_refinement 'SHELXL-97 (Sheldrick, 1997)'
_computing_structure_solution 'SHELXS-97 (Sheldrick, 1990)'
_diffrn_ambient_temperature 167(2)
_diffrn_measured_fraction_theta_full 0.993
_diffrn_measured_fraction_theta_max 0.993
_diffrn_measurement_device_type 'Bruker APEX'
_diffrn_measurement_method '\w scans'
_diffrn_radiation_monochromator graphite
_diffrn_radiation_source 'fine-focus sealed tube'
_diffrn_radiation_type MoK\a
_diffrn_radiation_wavelength 0.71073
_diffrn_reflns_av_R_equivalents 0.0455
_diffrn_reflns_av_sigmaI/netI 0.0677
_diffrn_reflns_limit_h_max 10
_diffrn_reflns_limit_h_min -13
_diffrn_reflns_limit_k_max 17
_diffrn_reflns_limit_k_min -17
_diffrn_reflns_limit_l_max 29
_diffrn_reflns_limit_l_min -28
_diffrn_reflns_number 20702
_diffrn_reflns_theta_full 26.39
_diffrn_reflns_theta_max 26.39
_diffrn_reflns_theta_min 2.25
_diffrn_standards_decay_% 0
_diffrn_standards_interval_count 0
_diffrn_standards_interval_time 0
_diffrn_standards_number 0
_exptl_absorpt_coefficient_mu 0.610
_exptl_absorpt_correction_T_max 1.00
_exptl_absorpt_correction_T_min 0.89
_exptl_absorpt_correction_type empirical
_exptl_absorpt_process_details 'Blessing, 1995'
_exptl_crystal_colour 'bright green'
_exptl_crystal_density_diffrn 1.212
_exptl_crystal_density_method 'not measured'
_exptl_crystal_description plate-like
_exptl_crystal_F_000 1460
_exptl_crystal_size_max 0.24
_exptl_crystal_size_mid 0.24
_exptl_crystal_size_min 0.07
_refine_diff_density_max 0.410
_refine_diff_density_min -0.303
_refine_diff_density_rms 0.067
_refine_ls_extinction_method none
_refine_ls_goodness_of_fit_ref 1.012
_refine_ls_hydrogen_treatment constr
_refine_ls_matrix_type full
_refine_ls_number_parameters 379
_refine_ls_number_reflns 7547
_refine_ls_number_restraints 0
_refine_ls_restrained_S_all 1.012
_refine_ls_R_factor_all 0.0685
_refine_ls_R_factor_gt 0.0436
_refine_ls_shift/su_max 0.004
_refine_ls_shift/su_mean 0.000
_refine_ls_structure_factor_coef Fsqd
_refine_ls_weighting_details 'calc w=1/[\s^2^(Fo^2^)+(0.0600P)^2^+0.0000P] where P=(Fo^2^+2Fc^2^)/3'
_refine_ls_weighting_scheme calc
_refine_ls_wR_factor_gt 0.1056
_refine_ls_wR_factor_ref 0.1151
_reflns_number_gt 5520
_reflns_number_total 7547
_reflns_threshold_expression >2sigma(I)
_cod_data_source_file b804754e.txt
_cod_data_source_block wac6163xs
_cod_original_sg_symbol_H-M P2(1)/n
_cod_database_code 7103280

loop_
_symmetry_equiv_pos_as_xyz
'x, y, z'
'-x+1/2, y+1/2, -z+1/2'
'-x, -y, -z'
'x-1/2, -y-1/2, z-1/2'

loop_
_atom_site_label
_atom_site_type_symbol
_atom_site_fract_x
_atom_site_fract_y
_atom_site_fract_z
_atom_site_U_iso_or_equiv
_atom_site_adp_type
_atom_site_occupancy
_atom_site_symmetry_multiplicity
_atom_site_calc_flag
_atom_site_refinement_flags
_atom_site_disorder_assembly
_atom_site_disorder_group
Co1 Co 0.20374(3) 0.30588(2) 0.089562(13) 0.01904(10) Uani 1 1 d . . .
Si4 Si -0.02970(6) 0.25971(5) 0.16266(3) 0.02232(17) Uani 1 1 d . . .
P1 P 0.39076(6) 0.31119(4) 0.14861(3) 0.02263(16) Uani 1 1 d . . .
P2 P 0.17440(6) 0.22513(4) -0.03791(3) 0.02034(15) Uani 1 1 d . . .
N1 N -0.1011(2) 0.31473(14) 0.21749(9) 0.0254(5) Uani 1 1 d . . .
H1A H -0.1425 0.2772 0.2389 0.031 Uiso 1 1 calc R . .
N2 N 0.12146(18) 0.28186(14) 0.15957(8) 0.0208(4) Uani 1 1 d . . .
N3 N 0.21227(18) 0.20246(13) 0.02830(8) 0.0199(4) Uani 1 1 d . . .
N4 N 0.16991(19) 0.42033(13) 0.04428(8) 0.0207(4) Uani 1 1 d . . .
C1 C -0.1040(2) 0.41374(17) 0.23420(11) 0.0257(6) Uani 1 1 d . . .
C2 C 0.0160(3) 0.44297(19) 0.26481(12) 0.0337(7) Uani 1 1 d . . .
H2A H 0.0822 0.4344 0.2391 0.051 Uiso 1 1 calc R . .
H2B H 0.0310 0.4044 0.2990 0.051 Uiso 1 1 calc R . .
H2C H 0.0116 0.5088 0.2759 0.051 Uiso 1 1 calc R . .
C3 C -0.2067(3) 0.4273(2) 0.27458(13) 0.0397(7) Uani 1 1 d . . .
H3A H -0.2838 0.4087 0.2552 0.060 Uiso 1 1 calc R . .
H3B H -0.2108 0.4931 0.2857 0.060 Uiso 1 1 calc R . .
H3C H -0.1913 0.3888 0.3087 0.060 Uiso 1 1 calc R . .
C4 C -0.1281(3) 0.47433(18) 0.18151(12) 0.0342(7) Uani 1 1 d . . .
H4A H -0.2049 0.4556 0.1619 0.051 Uiso 1 1 calc R . .
H4B H -0.0620 0.4665 0.1557 0.051 Uiso 1 1 calc R . .
H4C H -0.1329 0.5399 0.1930 0.051 Uiso 1 1 calc R . .
C5 C -0.0640(3) 0.13378(19) 0.17666(14) 0.0430(8) Uani 1 1 d . . .
H5A H -0.0264 0.1155 0.2138 0.064 Uiso 1 1 calc R . .
H5B H -0.0315 0.0951 0.1466 0.064 Uiso 1 1 calc R . .
H5C H -0.1520 0.1250 0.1769 0.064 Uiso 1 1 calc R . .
C6 C -0.1025(3) 0.2921(2) 0.09190(11) 0.0351(7) Uani 1 1 d . . .
H6A H -0.0856 0.3578 0.0839 0.053 Uiso 1 1 calc R . .
H6B H -0.1903 0.2827 0.0925 0.053 Uiso 1 1 calc R . .
H6C H -0.0698 0.2528 0.0622 0.053 Uiso 1 1 calc R . .
C7 C 0.1988(2) 0.26200(18) 0.21140(10) 0.0243(5) Uani 1 1 d . . .
H7A H 0.2243 0.1957 0.2111 0.029 Uiso 1 1 calc R . .
H7B H 0.1516 0.2721 0.2455 0.029 Uiso 1 1 calc R . .
C8 C 0.3118(2) 0.32476(18) 0.21504(10) 0.0275(6) Uani 1 1 d . . .
H8A H 0.3660 0.3064 0.2482 0.033 Uiso 1 1 calc R . .
H8B H 0.2878 0.3907 0.2200 0.033 Uiso 1 1 calc R . .
C9 C 0.4819(2) 0.20366(17) 0.16264(11) 0.0268(6) Uani 1 1 d . . .
H9A H 0.4228 0.1526 0.1697 0.032 Uiso 1 1 calc R . .
C10 C 0.5686(3) 0.2082(2) 0.21561(13) 0.0392(7) Uani 1 1 d . . .
H10A H 0.6128 0.1491 0.2199 0.059 Uiso 1 1 calc R . .
H10B H 0.5222 0.2191 0.2494 0.059 Uiso 1 1 calc R . .
H10C H 0.6263 0.2594 0.2115 0.059 Uiso 1 1 calc R . .
C11 C 0.5488(3) 0.1747(2) 0.11065(13) 0.0396(7) Uani 1 1 d . . .
H11A H 0.5958 0.1180 0.1194 0.059 Uiso 1 1 calc R . .
H11B H 0.6036 0.2250 0.1002 0.059 Uiso 1 1 calc R . .
H11C H 0.4901 0.1625 0.0787 0.059 Uiso 1 1 calc R . .
C12 C 0.5097(2) 0.40306(18) 0.14483(11) 0.0298(6) Uani 1 1 d . . .
H12A H 0.5889 0.3729 0.1563 0.036 Uiso 1 1 calc R . .
C13 C 0.4935(3) 0.4848(2) 0.18567(14) 0.0454(8) Uani 1 1 d . . .
H13A H 0.5588 0.5302 0.1815 0.068 Uiso 1 1 calc R . .
H13B H 0.4963 0.4617 0.2251 0.068 Uiso 1 1 calc R . .
H13C H 0.4151 0.5149 0.1767 0.068 Uiso 1 1 calc R . .
C14 C 0.5185(3) 0.4367(2) 0.08370(14) 0.0503(9) Uani 1 1 d . . .
H14A H 0.5813 0.4849 0.0824 0.075 Uiso 1 1 calc R . .
H14B H 0.4403 0.4627 0.0698 0.075 Uiso 1 1 calc R . .
H14C H 0.5396 0.3840 0.0594 0.075 Uiso 1 1 calc R . .
C15 C 0.1516(2) 0.42034(16) -0.01763(10) 0.0255(6) Uani 1 1 d . . .
H15A H 0.2312 0.4264 -0.0348 0.031 Uiso 1 1 calc R . .
H15B H 0.1019 0.4752 -0.0296 0.031 Uiso 1 1 calc R . .
C16 C 0.0888(2) 0.33168(16) -0.04031(10) 0.0239(6) Uani 1 1 d . . .
H16A H 0.0609 0.3431 -0.0805 0.029 Uiso 1 1 calc R . .
H16B H 0.0156 0.3218 -0.0185 0.029 Uiso 1 1 calc R . .
C17 C 0.0770(2) 0.13237(17) -0.06822(10) 0.0254(6) Uani 1 1 d . . .
H17A H 0.1261 0.0737 -0.0670 0.030 Uiso 1 1 calc R . .
C18 C -0.0300(3) 0.11642(19) -0.03028(11) 0.0324(6) Uani 1 1 d . . .
H18A H -0.0819 0.0667 -0.0467 0.049 Uiso 1 1 calc R . .
H18B H -0.0771 0.1742 -0.0280 0.049 Uiso 1 1 calc R . .
H18C H 0.0007 0.0983 0.0081 0.049 Uiso 1 1 calc R . .
C19 C 0.0325(3) 0.1476(2) -0.13067(11) 0.0343(7) Uani 1 1 d . . .
H19A H -0.0188 0.0950 -0.1435 0.051 Uiso 1 1 calc R . .
H19B H 0.1024 0.1519 -0.1546 0.051 Uiso 1 1 calc R . .
H19C H -0.0144 0.2056 -0.1338 0.051 Uiso 1 1 calc R . .
C20 C 0.3037(2) 0.23809(18) -0.08389(10) 0.0268(6) Uani 1 1 d . . .
H20A H 0.3224 0.1746 -0.0988 0.032 Uiso 1 1 calc R . .
C21 C 0.4172(3) 0.2718(2) -0.04905(12) 0.0368(7) Uani 1 1 d . . .
H21A H 0.4846 0.2782 -0.0743 0.055 Uiso 1 1 calc R . .
H21B H 0.4388 0.2263 -0.0190 0.055 Uiso 1 1 calc R . .
H21C H 0.4006 0.3323 -0.0317 0.055 Uiso 1 1 calc R . .
C22 C 0.2788(3) 0.30203(18) -0.13607(11) 0.0353(7) Uani 1 1 d . . .
H22A H 0.3514 0.3053 -0.1582 0.053 Uiso 1 1 calc R . .
H22B H 0.2579 0.3648 -0.1231 0.053 Uiso 1 1 calc R . .
H22C H 0.2112 0.2767 -0.1601 0.053 Uiso 1 1 calc R . .
C23 C 0.2540(2) 0.11222(16) 0.04527(10) 0.0217(5) Uani 1 1 d . . .
C24 C 0.2308(2) 0.08202(17) 0.10024(10) 0.0231(6) Uani 1 1 d . . .
H24A H 0.1853 0.1206 0.1241 0.028 Uiso 1 1 calc R . .
C25 C 0.2734(2) -0.00370(17) 0.12054(11) 0.0287(6) Uani 1 1 d . . .
H25A H 0.2582 -0.0224 0.1584 0.034 Uiso 1 1 calc R . .
C26 C 0.3378(2) -0.06224(17) 0.08613(12) 0.0308(6) Uani 1 1 d . . .
H26A H 0.3670 -0.1207 0.1001 0.037 Uiso 1 1 calc R . .
C27 C 0.3587(2) -0.03427(18) 0.03147(11) 0.0299(6) Uani 1 1 d . . .
H27A H 0.4013 -0.0744 0.0073 0.036 Uiso 1 1 calc R . .
C28 C 0.3183(2) 0.05165(17) 0.01105(11) 0.0259(6) Uani 1 1 d . . .
H28A H 0.3345 0.0698 -0.0267 0.031 Uiso 1 1 calc R . .
C29 C 0.1921(2) 0.50715(17) 0.06760(10) 0.0224(5) Uani 1 1 d . . .
C30 C 0.2275(2) 0.58673(16) 0.03697(11) 0.0248(6) Uani 1 1 d . . .
H30A H 0.2365 0.5819 -0.0030 0.030 Uiso 1 1 calc R . .
C31 C 0.2493(2) 0.67142(17) 0.06392(12) 0.0299(6) Uani 1 1 d . . .
H31A H 0.2738 0.7234 0.0421 0.036 Uiso 1 1 calc R . .
C32 C 0.2362(3) 0.68222(17) 0.12186(12) 0.0327(7) Uani 1 1 d . . .
H32A H 0.2515 0.7406 0.1400 0.039 Uiso 1 1 calc R . .
C33 C 0.1999(3) 0.60532(19) 0.15272(12) 0.0337(7) Uani 1 1 d . . .
H33A H 0.1901 0.6114 0.1925 0.040 Uiso 1 1 calc R . .
C34 C 0.1780(2) 0.52082(17) 0.12682(11) 0.0271(6) Uani 1 1 d . . .
H34A H 0.1526 0.4698 0.1492 0.033 Uiso 1 1 calc R . .

loop_
_atom_site_aniso_label
_atom_site_aniso_U_11
_atom_site_aniso_U_22
_atom_site_aniso_U_33
_atom_site_aniso_U_23
_atom_site_aniso_U_13
_atom_site_aniso_U_12
Co1 0.01965(19) 0.01805(18) 0.01930(18) 0.00124(13) -0.00002(13) -0.00072(13)
Si4 0.0209(4) 0.0224(4) 0.0238(4) 0.0004(3) 0.0026(3) -0.0033(3)
P1 0.0189(3) 0.0241(3) 0.0245(3) 0.0000(3) -0.0024(3) -0.0020(3)
P2 0.0205(3) 0.0195(3) 0.0208(3) -0.0007(3) -0.0017(3) 0.0009(3)
N1 0.0262(12) 0.0249(11) 0.0257(11) 0.0029(9) 0.0053(10) -0.0039(9)
N2 0.0183(11) 0.0247(11) 0.0194(10) 0.0013(9) -0.0001(8) -0.0006(9)
N3 0.0199(11) 0.0193(10) 0.0202(10) -0.0011(8) -0.0013(8) 0.0015(8)
N4 0.0256(11) 0.0171(10) 0.0191(10) 0.0020(8) -0.0012(9) 0.0015(9)
C1 0.0231(14) 0.0272(14) 0.0269(13) -0.0017(11) 0.0017(11) -0.0001(11)
C2 0.0305(15) 0.0353(16) 0.0351(15) -0.0043(12) -0.0021(13) 0.0008(13)
C3 0.0371(17) 0.0397(17) 0.0434(17) -0.0054(14) 0.0128(14) 0.0017(14)
C4 0.0344(16) 0.0262(14) 0.0412(17) 0.0020(12) -0.0044(13) 0.0009(12)
C5 0.0410(18) 0.0273(15) 0.062(2) -0.0015(14) 0.0164(16) -0.0085(13)
C6 0.0250(15) 0.0530(19) 0.0271(14) -0.0010(13) -0.0010(12) -0.0028(13)
C7 0.0246(14) 0.0275(13) 0.0204(12) 0.0028(11) -0.0012(10) -0.0005(11)
C8 0.0284(15) 0.0316(15) 0.0219(13) -0.0014(11) -0.0034(11) -0.0013(12)
C9 0.0197(13) 0.0238(13) 0.0363(15) -0.0006(11) -0.0044(11) -0.0003(11)
C10 0.0380(17) 0.0324(16) 0.0452(18) 0.0004(13) -0.0154(14) 0.0029(13)
C11 0.0276(16) 0.0459(18) 0.0451(17) -0.0071(14) 0.0000(14) 0.0044(13)
C12 0.0209(14) 0.0282(14) 0.0397(16) 0.0010(12) -0.0036(12) -0.0034(11)
C13 0.0323(17) 0.0329(17) 0.071(2) -0.0138(15) 0.0021(16) -0.0091(14)
C14 0.0426(19) 0.054(2) 0.055(2) 0.0141(16) 0.0025(16) -0.0178(16)
C15 0.0296(15) 0.0196(12) 0.0272(13) 0.0017(11) 0.0002(11) 0.0019(11)
C16 0.0267(14) 0.0228(13) 0.0217(12) 0.0005(10) -0.0037(11) 0.0053(11)
C17 0.0229(14) 0.0222(13) 0.0305(14) -0.0051(11) -0.0047(11) 0.0025(11)
C18 0.0342(16) 0.0277(14) 0.0350(15) 0.0003(12) -0.0024(13) -0.0090(12)
C19 0.0324(16) 0.0424(17) 0.0276(14) -0.0124(13) -0.0034(12) -0.0038(13)
C20 0.0283(15) 0.0272(14) 0.0251(13) 0.0000(11) 0.0033(11) 0.0027(11)
C21 0.0259(15) 0.0416(16) 0.0432(17) 0.0056(14) 0.0039(13) -0.0017(13)
C22 0.0484(19) 0.0323(15) 0.0256(14) 0.0027(12) 0.0048(13) -0.0003(14)
C23 0.0183(13) 0.0183(12) 0.0277(13) -0.0013(10) -0.0056(11) -0.0005(10)
C24 0.0213(13) 0.0233(13) 0.0241(13) -0.0037(10) -0.0046(11) -0.0026(10)
C25 0.0307(15) 0.0242(14) 0.0299(14) 0.0049(11) -0.0096(12) -0.0050(11)
C26 0.0289(15) 0.0171(13) 0.0452(17) 0.0031(12) -0.0086(13) -0.0003(11)
C27 0.0269(15) 0.0232(13) 0.0392(16) -0.0037(12) -0.0024(12) 0.0033(11)
C28 0.0257(14) 0.0251(13) 0.0267(14) -0.0003(11) -0.0004(11) -0.0016(11)
C29 0.0176(13) 0.0228(13) 0.0268(13) 0.0022(11) -0.0006(10) 0.0024(10)
C30 0.0254(14) 0.0209(13) 0.0276(13) 0.0040(11) -0.0018(11) 0.0021(11)
C31 0.0240(14) 0.0195(13) 0.0458(17) 0.0038(12) -0.0023(13) -0.0002(11)
C32 0.0324(16) 0.0201(13) 0.0447(17) -0.0075(12) -0.0048(13) 0.0003(12)
C33 0.0400(17) 0.0331(15) 0.0277(14) -0.0059(12) -0.0016(13) 0.0031(13)
C34 0.0313(15) 0.0215(13) 0.0285(14) 0.0009(11) 0.0016(12) -0.0023(11)

loop_
_atom_type_symbol
_atom_type_description
_atom_type_scat_dispersion_real
_atom_type_scat_dispersion_imag
_atom_type_scat_source
C C 0.0033 0.0016 'International Tables Vol C Tables 4.2.6.8 and 6.1.1.4'
H H 0.0000 0.0000 'International Tables Vol C Tables 4.2.6.8 and 6.1.1.4'
N N 0.0061 0.0033 'International Tables Vol C Tables 4.2.6.8 and 6.1.1.4'
Si Si 0.0817 0.0704 'International Tables Vol C Tables 4.2.6.8 and 6.1.1.4'
P P 0.1023 0.0942 'International Tables Vol C Tables 4.2.6.8 and 6.1.1.4'
Co Co 0.3494 0.9721 'International Tables Vol C Tables 4.2.6.8 and 6.1.1.4'

loop_
_geom_angle_atom_site_label_1
_geom_angle_atom_site_label_2
_geom_angle_atom_site_label_3
_geom_angle
_geom_angle_site_symmetry_1
_geom_angle_site_symmetry_3
_geom_angle_publ_flag
N2 Co1 N4 121.02(9) . . ?
N2 Co1 N3 119.95(8) . . ?
N4 Co1 N3 103.59(8) . . ?
N2 Co1 P1 86.90(6) . . ?
N4 Co1 P1 114.26(6) . . ?
N3 Co1 P1 110.47(6) . . ?
N2 Si4 N1 115.63(10) . . ?
N2 Si4 C6 106.98(12) . . ?
N1 Si4 C6 110.85(12) . . ?
N2 Si4 C5 113.19(12) . . ?
N1 Si4 C5 101.71(12) . . ?
C6 Si4 C5 108.31(14) . . ?
C8 P1 C9 102.41(12) . . ?
C8 P1 C12 109.49(12) . . ?
C9 P1 C12 102.53(12) . . ?
C8 P1 Co1 93.39(9) . . ?
C9 P1 Co1 120.75(8) . . ?
C12 P1 Co1 125.12(9) . . ?
N3 P2 C16 108.00(11) . . ?
N3 P2 C17 110.06(11) . . ?
C16 P2 C17 107.91(12) . . ?
N3 P2 C20 114.39(11) . . ?
C16 P2 C20 108.63(12) . . ?
C17 P2 C20 107.68(12) . . ?
C1 N1 Si4 130.75(17) . . ?
C1 N1 H1A 114.6 . . ?
Si4 N1 H1A 114.6 . . ?
C7 N2 Si4 117.01(16) . . ?
C7 N2 Co1 116.89(16) . . ?
Si4 N2 Co1 124.80(11) . . ?
C23 N3 P2 120.92(16) . . ?
C23 N3 Co1 118.86(15) . . ?
P2 N3 Co1 120.21(11) . . ?
C29 N4 C15 114.13(19) . . ?
C29 N4 Co1 120.78(15) . . ?
C15 N4 Co1 123.22(15) . . ?
N1 C1 C4 109.8(2) . . ?
N1 C1 C3 108.4(2) . . ?
C4 C1 C3 109.1(2) . . ?
N1 C1 C2 110.9(2) . . ?
C4 C1 C2 109.5(2) . . ?
C3 C1 C2 109.1(2) . . ?
C1 C2 H2A 109.5 . . ?
C1 C2 H2B 109.5 . . ?
H2A C2 H2B 109.5 . . ?
C1 C2 H2C 109.5 . . ?
H2A C2 H2C 109.5 . . ?
H2B C2 H2C 109.5 . . ?
C1 C3 H3A 109.5 . . ?
C1 C3 H3B 109.5 . . ?
H3A C3 H3B 109.5 . . ?
C1 C3 H3C 109.5 . . ?
H3A C3 H3C 109.5 . . ?
H3B C3 H3C 109.5 . . ?
C1 C4 H4A 109.5 . . ?
C1 C4 H4B 109.5 . . ?
H4A C4 H4B 109.5 . . ?
C1 C4 H4C 109.5 . . ?
H4A C4 H4C 109.5 . . ?
H4B C4 H4C 109.5 . . ?
Si4 C5 H5A 109.5 . . ?
Si4 C5 H5B 109.5 . . ?
H5A C5 H5B 109.5 . . ?
Si4 C5 H5C 109.5 . . ?
H5A C5 H5C 109.5 . . ?
H5B C5 H5C 109.5 . . ?
Si4 C6 H6A 109.5 . . ?
Si4 C6 H6B 109.5 . . ?
H6A C6 H6B 109.5 . . ?
Si4 C6 H6C 109.5 . . ?
H6A C6 H6C 109.5 . . ?
H6B C6 H6C 109.5 . . ?
N2 C7 C8 111.4(2) . . ?
N2 C7 H7A 109.3 . . ?
C8 C7 H7A 109.3 . . ?
N2 C7 H7B 109.3 . . ?
C8 C7 H7B 109.3 . . ?
H7A C7 H7B 108.0 . . ?
C7 C8 P1 108.20(17) . . ?
C7 C8 H8A 110.1 . . ?
P1 C8 H8A 110.1 . . ?
C7 C8 H8B 110.1 . . ?
P1 C8 H8B 110.1 . . ?
H8A C8 H8B 108.4 . . ?
C11 C9 C10 110.8(2) . . ?
C11 C9 P1 111.50(19) . . ?
C10 C9 P1 114.68(18) . . ?
C11 C9 H9A 106.4 . . ?
C10 C9 H9A 106.4 . . ?
P1 C9 H9A 106.4 . . ?
C9 C10 H10A 109.5 . . ?
C9 C10 H10B 109.5 . . ?
H10A C10 H10B 109.5 . . ?
C9 C10 H10C 109.5 . . ?
H10A C10 H10C 109.5 . . ?
H10B C10 H10C 109.5 . . ?
C9 C11 H11A 109.5 . . ?
C9 C11 H11B 109.5 . . ?
H11A C11 H11B 109.5 . . ?
C9 C11 H11C 109.5 . . ?
H11A C11 H11C 109.5 . . ?
H11B C11 H11C 109.5 . . ?
C14 C12 C13 111.3(3) . . ?
C14 C12 P1 110.46(19) . . ?
C13 C12 P1 113.8(2) . . ?
C14 C12 H12A 106.9 . . ?
C13 C12 H12A 106.9 . . ?
P1 C12 H12A 106.9 . . ?
C12 C13 H13A 109.5 . . ?
C12 C13 H13B 109.5 . . ?
H13A C13 H13B 109.5 . . ?
C12 C13 H13C 109.5 . . ?
H13A C13 H13C 109.5 . . ?
H13B C13 H13C 109.5 . . ?
C12 C14 H14A 109.5 . . ?
C12 C14 H14B 109.5 . . ?
H14A C14 H14B 109.5 . . ?
C12 C14 H14C 109.5 . . ?
H14A C14 H14C 109.5 . . ?
H14B C14 H14C 109.5 . . ?
N4 C15 C16 112.5(2) . . ?
N4 C15 H15A 109.1 . . ?
C16 C15 H15A 109.1 . . ?
N4 C15 H15B 109.1 . . ?
C16 C15 H15B 109.1 . . ?
H15A C15 H15B 107.8 . . ?
C15 C16 P2 117.84(18) . . ?
C15 C16 H16A 107.8 . . ?
P2 C16 H16A 107.8 . . ?
C15 C16 H16B 107.8 . . ?
P2 C16 H16B 107.8 . . ?
H16A C16 H16B 107.2 . . ?
C18 C17 C19 111.0(2) . . ?
C18 C17 P2 109.76(17) . . ?
C19 C17 P2 114.74(18) . . ?
C18 C17 H17A 107.0 . . ?
C19 C17 H17A 107.0 . . ?
P2 C17 H17A 107.0 . . ?
C17 C18 H18A 109.5 . . ?
C17 C18 H18B 109.5 . . ?
H18A C18 H18B 109.5 . . ?
C17 C18 H18C 109.5 . . ?
H18A C18 H18C 109.5 . . ?
H18B C18 H18C 109.5 . . ?
C17 C19 H19A 109.5 . . ?
C17 C19 H19B 109.5 . . ?
H19A C19 H19B 109.5 . . ?
C17 C19 H19C 109.5 . . ?
H19A C19 H19C 109.5 . . ?
H19B C19 H19C 109.5 . . ?
C21 C20 C22 109.9(2) . . ?
C21 C20 P2 110.84(18) . . ?
C22 C20 P2 114.42(19) . . ?
C21 C20 H20A 107.1 . . ?
C22 C20 H20A 107.1 . . ?
P2 C20 H20A 107.1 . . ?
C20 C21 H21A 109.5 . . ?
C20 C21 H21B 109.5 . . ?
H21A C21 H21B 109.5 . . ?
C20 C21 H21C 109.5 . . ?
H21A C21 H21C 109.5 . . ?
H21B C21 H21C 109.5 . . ?
C20 C22 H22A 109.5 . . ?
C20 C22 H22B 109.5 . . ?
H22A C22 H22B 109.5 . . ?
C20 C22 H22C 109.5 . . ?
H22A C22 H22C 109.5 . . ?
H22B C22 H22C 109.5 . . ?
C24 C23 C28 117.5(2) . . ?
C24 C23 N3 117.8(2) . . ?
C28 C23 N3 124.7(2) . . ?
C25 C24 C23 121.0(2) . . ?
C25 C24 H24A 119.5 . . ?
C23 C24 H24A 119.5 . . ?
C26 C25 C24 120.6(2) . . ?
C26 C25 H25A 119.7 . . ?
C24 C25 H25A 119.7 . . ?
C27 C26 C25 118.9(2) . . ?
C27 C26 H26A 120.5 . . ?
C25 C26 H26A 120.5 . . ?
C26 C27 C28 121.0(3) . . ?
C26 C27 H27A 119.5 . . ?
C28 C27 H27A 119.5 . . ?
C27 C28 C23 121.0(2) . . ?
C27 C28 H28A 119.5 . . ?
C23 C28 H28A 119.5 . . ?
N4 C29 C30 125.1(2) . . ?
N4 C29 C34 119.2(2) . . ?
C30 C29 C34 115.7(2) . . ?
C31 C30 C29 121.4(2) . . ?
C31 C30 H30A 119.3 . . ?
C29 C30 H30A 119.3 . . ?
C30 C31 C32 121.5(2) . . ?
C30 C31 H31A 119.3 . . ?
C32 C31 H31A 119.3 . . ?
C31 C32 C33 118.2(2) . . ?
C31 C32 H32A 120.9 . . ?
C33 C32 H32A 120.9 . . ?
C34 C33 C32 121.2(3) . . ?
C34 C33 H33A 119.4 . . ?
C32 C33 H33A 119.4 . . ?
C33 C34 C29 122.0(2) . . ?
C33 C34 H34A 119.0 . . ?
C29 C34 H34A 119.0 . . ?

loop_
_geom_bond_atom_site_label_1
_geom_bond_atom_site_label_2
_geom_bond_distance
_geom_bond_site_symmetry_2
_geom_bond_publ_flag
Co1 N2 1.950(2) . ?
Co1 N4 1.9779(19) . ?
Co1 N3 2.0694(19) . ?
Co1 P1 2.4248(8) . ?
Si4 N2 1.705(2) . ?
Si4 N1 1.734(2) . ?
Si4 C6 1.863(3) . ?
Si4 C5 1.876(3) . ?
P1 C8 1.836(3) . ?
P1 C9 1.860(3) . ?
P1 C12 1.864(3) . ?
P2 N3 1.619(2) . ?
P2 C16 1.795(2) . ?
P2 C17 1.829(2) . ?
P2 C20 1.845(3) . ?
N1 C1 1.472(3) . ?
N1 H1A 0.8800 . ?
N2 C7 1.475(3) . ?
N3 C23 1.422(3) . ?
N4 C29 1.375(3) . ?
N4 C15 1.455(3) . ?
C1 C4 1.522(4) . ?
C1 C3 1.529(4) . ?
C1 C2 1.531(4) . ?
C2 H2A 0.9800 . ?
C2 H2B 0.9800 . ?
C2 H2C 0.9800 . ?
C3 H3A 0.9800 . ?
C3 H3B 0.9800 . ?
C3 H3C 0.9800 . ?
C4 H4A 0.9800 . ?
C4 H4B 0.9800 . ?
C4 H4C 0.9800 . ?
C5 H5A 0.9800 . ?
C5 H5B 0.9800 . ?
C5 H5C 0.9800 . ?
C6 H6A 0.9800 . ?
C6 H6B 0.9800 . ?
C6 H6C 0.9800 . ?
C7 C8 1.536(4) . ?
C7 H7A 0.9900 . ?
C7 H7B 0.9900 . ?
C8 H8A 0.9900 . ?
C8 H8B 0.9900 . ?
C9 C11 1.517(4) . ?
C9 C10 1.528(4) . ?
C9 H9A 1.0000 . ?
C10 H10A 0.9800 . ?
C10 H10B 0.9800 . ?
C10 H10C 0.9800 . ?
C11 H11A 0.9800 . ?
C11 H11B 0.9800 . ?
C11 H11C 0.9800 . ?
C12 C14 1.521(4) . ?
C12 C13 1.529(4) . ?
C12 H12A 1.0000 . ?
C13 H13A 0.9800 . ?
C13 H13B 0.9800 . ?
C13 H13C 0.9800 . ?
C14 H14A 0.9800 . ?
C14 H14B 0.9800 . ?
C14 H14C 0.9800 . ?
C15 C16 1.529(3) . ?
C15 H15A 0.9900 . ?
C15 H15B 0.9900 . ?
C16 H16A 0.9900 . ?
C16 H16B 0.9900 . ?
C17 C18 1.534(4) . ?
C17 C19 1.535(3) . ?
C17 H17A 1.0000 . ?
C18 H18A 0.9800 . ?
C18 H18B 0.9800 . ?
C18 H18C 0.9800 . ?
C19 H19A 0.9800 . ?
C19 H19B 0.9800 . ?
C19 H19C 0.9800 . ?
C20 C21 1.536(4) . ?
C20 C22 1.541(3) . ?
C20 H20A 1.0000 . ?
C21 H21A 0.9800 . ?
C21 H21B 0.9800 . ?
C21 H21C 0.9800 . ?
C22 H22A 0.9800 . ?
C22 H22B 0.9800 . ?
C22 H22C 0.9800 . ?
C23 C24 1.397(3) . ?
C23 C28 1.401(3) . ?
C24 C25 1.389(3) . ?
C24 H24A 0.9500 . ?
C25 C26 1.387(4) . ?
C25 H25A 0.9500 . ?
C26 C27 1.375(4) . ?
C26 H26A 0.9500 . ?
C27 C28 1.385(3) . ?
C27 H27A 0.9500 . ?
C28 H28A 0.9500 . ?
C29 C30 1.414(3) . ?
C29 C34 1.420(4) . ?
C30 C31 1.383(3) . ?
C30 H30A 0.9500 . ?
C31 C32 1.383(4) . ?
C31 H31A 0.9500 . ?
C32 C33 1.389(4) . ?
C32 H32A 0.9500 . ?
C33 C34 1.370(3) . ?
C33 H33A 0.9500 . ?
C34 H34A 0.9500 . ?

loop_
_geom_torsion_atom_site_label_1
_geom_torsion_atom_site_label_2
_geom_torsion_atom_site_label_3
_geom_torsion_atom_site_label_4
_geom_torsion
_geom_torsion_site_symmetry_1
_geom_torsion_site_symmetry_2
_geom_torsion_site_symmetry_3
_geom_torsion_site_symmetry_4
_geom_torsion_publ_flag
N2 Co1 P1 C8 -16.26(10) . . . . ?
N4 Co1 P1 C8 106.53(11) . . . . ?
N3 Co1 P1 C8 -137.16(10) . . . . ?
N2 Co1 P1 C9 90.34(12) . . . . ?
N4 Co1 P1 C9 -146.86(12) . . . . ?
N3 Co1 P1 C9 -30.55(12) . . . . ?
N2 Co1 P1 C12 -133.02(13) . . . . ?
N4 Co1 P1 C12 -10.22(13) . . . . ?
N3 Co1 P1 C12 106.09(13) . . . . ?
N2 Si4 N1 C1 52.6(2) . . . . ?
C6 Si4 N1 C1 -69.3(2) . . . . ?
C5 Si4 N1 C1 175.7(2) . . . . ?
N1 Si4 N2 C7 55.6(2) . . . . ?
C6 Si4 N2 C7 179.63(18) . . . . ?
C5 Si4 N2 C7 -61.2(2) . . . . ?
N1 Si4 N2 Co1 -137.85(12) . . . . ?
C6 Si4 N2 Co1 -13.85(17) . . . . ?
C5 Si4 N2 Co1 105.37(16) . . . . ?
N4 Co1 N2 C7 -126.38(16) . . . . ?
N3 Co1 N2 C7 102.11(17) . . . . ?
P1 Co1 N2 C7 -9.78(16) . . . . ?
N4 Co1 N2 Si4 67.09(16) . . . . ?
N3 Co1 N2 Si4 -64.42(15) . . . . ?
P1 Co1 N2 Si4 -176.32(13) . . . . ?
C16 P2 N3 C23 164.27(18) . . . . ?
C17 P2 N3 C23 46.7(2) . . . . ?
C20 P2 N3 C23 -74.7(2) . . . . ?
C16 P2 N3 Co1 -16.96(16) . . . . ?
C17 P2 N3 Co1 -134.53(13) . . . . ?
C20 P2 N3 Co1 104.11(14) . . . . ?
N2 Co1 N3 C23 -50.9(2) . . . . ?
N4 Co1 N3 C23 170.38(17) . . . . ?
P1 Co1 N3 C23 47.59(18) . . . . ?
N2 Co1 N3 P2 130.26(12) . . . . ?
N4 Co1 N3 P2 -8.42(15) . . . . ?
P1 Co1 N3 P2 -131.20(11) . . . . ?
N2 Co1 N4 C29 60.9(2) . . . . ?
N3 Co1 N4 C29 -160.97(18) . . . . ?
P1 Co1 N4 C29 -40.7(2) . . . . ?
N2 Co1 N4 C15 -135.58(19) . . . . ?
N3 Co1 N4 C15 2.5(2) . . . . ?
P1 Co1 N4 C15 122.78(18) . . . . ?
Si4 N1 C1 C4 45.7(3) . . . . ?
Si4 N1 C1 C3 164.8(2) . . . . ?
Si4 N1 C1 C2 -75.4(3) . . . . ?
Si4 N2 C7 C8 -152.38(18) . . . . ?
Co1 N2 C7 C8 40.0(3) . . . . ?
N2 C7 C8 P1 -54.6(2) . . . . ?
C9 P1 C8 C7 -83.10(19) . . . . ?
C12 P1 C8 C7 168.63(17) . . . . ?
Co1 P1 C8 C7 39.42(17) . . . . ?
C8 P1 C9 C11 175.76(19) . . . . ?
C12 P1 C9 C11 -70.7(2) . . . . ?
Co1 P1 C9 C11 74.1(2) . . . . ?
C8 P1 C9 C10 -57.3(2) . . . . ?
C12 P1 C9 C10 56.2(2) . . . . ?
Co1 P1 C9 C10 -158.95(17) . . . . ?
C8 P1 C12 C14 -143.2(2) . . . . ?
C9 P1 C12 C14 108.6(2) . . . . ?
Co1 P1 C12 C14 -34.2(3) . . . . ?
C8 P1 C12 C13 -17.1(2) . . . . ?
C9 P1 C12 C13 -125.3(2) . . . . ?
Co1 P1 C12 C13 91.9(2) . . . . ?
C29 N4 C15 C16 -161.8(2) . . . . ?
Co1 N4 C15 C16 33.7(3) . . . . ?
N4 C15 C16 P2 -71.8(3) . . . . ?
N3 P2 C16 C15 61.6(2) . . . . ?
C17 P2 C16 C15 -179.47(19) . . . . ?
C20 P2 C16 C15 -63.0(2) . . . . ?
N3 P2 C17 C18 52.8(2) . . . . ?
C16 P2 C17 C18 -64.9(2) . . . . ?
C20 P2 C17 C18 178.04(17) . . . . ?
N3 P2 C17 C19 178.53(18) . . . . ?
C16 P2 C17 C19 60.9(2) . . . . ?
C20 P2 C17 C19 -56.2(2) . . . . ?
N3 P2 C20 C21 -27.5(2) . . . . ?
C16 P2 C20 C21 93.2(2) . . . . ?
C17 P2 C20 C21 -150.20(19) . . . . ?
N3 P2 C20 C22 -152.52(18) . . . . ?
C16 P2 C20 C22 -31.8(2) . . . . ?
C17 P2 C20 C22 84.8(2) . . . . ?
P2 N3 C23 C24 -149.97(19) . . . . ?
Co1 N3 C23 C24 31.2(3) . . . . ?
P2 N3 C23 C28 30.9(3) . . . . ?
Co1 N3 C23 C28 -147.9(2) . . . . ?
C28 C23 C24 C25 1.9(3) . . . . ?
N3 C23 C24 C25 -177.3(2) . . . . ?
C23 C24 C25 C26 -1.4(4) . . . . ?
C24 C25 C26 C27 -0.2(4) . . . . ?
C25 C26 C27 C28 1.2(4) . . . . ?
C26 C27 C28 C23 -0.7(4) . . . . ?
C24 C23 C28 C27 -0.9(4) . . . . ?
N3 C23 C28 C27 178.2(2) . . . . ?
C15 N4 C29 C30 -16.7(3) . . . . ?
Co1 N4 C29 C30 148.2(2) . . . . ?
C15 N4 C29 C34 162.6(2) . . . . ?
Co1 N4 C29 C34 -32.5(3) . . . . ?
N4 C29 C30 C31 -179.3(2) . . . . ?
C34 C29 C30 C31 1.4(4) . . . . ?
C29 C30 C31 C32 -0.7(4) . . . . ?
C30 C31 C32 C33 -0.2(4) . . . . ?
C31 C32 C33 C34 0.2(4) . . . . ?
C32 C33 C34 C29 0.6(4) . . . . ?
N4 C29 C34 C33 179.3(2) . . . . ?
C30 C29 C34 C33 -1.3(4) . . . . ?
